data_4104863
loop_
_publ_author_name
'Atsushi Wakamiya'
'Kenji Mori'
'Takafumi Araki'
'Shigehiro Yamaguchi'

_publ_section_title
;
 A B-B Bond-Containing Polycyclic \p-Electron System:
 Dithieno-1,2-dihydro-1,2-diborin and Its Dianion
;
_journal_name_full 'Journal of the American Chemical Society'
_journal_page_first 10850
_journal_page_last 10851
_journal_paper_doi 10.1021/ja905007s
_journal_volume 131
_journal_year 2009
_chemical_formula_sum 'C12 H16 B2 N2 S2'
_chemical_formula_weight 274.01
_chemical_melting_point 353
_chemical_name_systematic
; 
1,2-Bis(dimethylamino)[3,2-c:2?,3?-e]
dithieno-1,2-dihydro-1,2-Diborin
;
_space_group_IT_number 19
_symmetry_cell_setting orthorhombic
_symmetry_space_group_name_Hall 'P 2ac 2ab'
_symmetry_space_group_name_H-M 'P 21 21 21'
_atom_sites_solution_hydrogens geom
_atom_sites_solution_primary direct
_atom_sites_solution_secondary difmap
_audit_creation_method SHELXL-97
_cell_angle_alpha 90.00
_cell_angle_beta 90.00
_cell_angle_gamma 90.00
_cell_formula_units_Z 4
_cell_length_a 7.8612(17)
_cell_length_b 11.015(2)
_cell_length_c 16.196(4)
_cell_measurement_reflns_used 4656
_cell_measurement_temperature 100(2)
_cell_measurement_theta_max 27.4835
_cell_measurement_theta_min 3.1243
_cell_volume 1402.4(5)
_computing_molecular_graphics 'ORTEP 3 for windows'
_computing_structure_refinement 'SHELXL-97 (Sheldrick, 1997)'
_computing_structure_solution 'SHELXS-97 (Sheldrick, 1990)'
_diffrn_ambient_temperature 100(2)
_diffrn_measured_fraction_theta_full 0.997
_diffrn_measured_fraction_theta_max 0.997
_diffrn_measurement_device_type
;
Saturn70 CCD (4x4 bin mode) with MicroMax-007
;
_diffrn_radiation_monochromator graphite
_diffrn_radiation_source 'fine-focus sealed tube'
_diffrn_radiation_type MoKa
_diffrn_radiation_wavelength 0.71070
_diffrn_reflns_av_R_equivalents 0.0774
_diffrn_reflns_av_sigmaI/netI 0.0755
_diffrn_reflns_limit_h_max 9
_diffrn_reflns_limit_h_min -9
_diffrn_reflns_limit_k_max 12
_diffrn_reflns_limit_k_min -13
_diffrn_reflns_limit_l_max 19
_diffrn_reflns_limit_l_min -18
_diffrn_reflns_number 9401
_diffrn_reflns_theta_full 25.00
_diffrn_reflns_theta_max 25.00
_diffrn_reflns_theta_min 3.12
_exptl_absorpt_coefficient_mu 0.361
_exptl_absorpt_correction_T_max 0.9928
_exptl_absorpt_correction_T_min 0.9822
_exptl_absorpt_correction_type multi-scan
_exptl_absorpt_process_details 'Jacobson, R. (1998) Private communication'
_exptl_crystal_colour yellow
_exptl_crystal_density_diffrn 1.298
_exptl_crystal_description block
_exptl_crystal_F_000 576
_exptl_crystal_size_max 0.05
_exptl_crystal_size_mid 0.05
_exptl_crystal_size_min 0.02
_refine_diff_density_max 0.205
_refine_diff_density_min -0.220
_refine_diff_density_rms 0.051
_refine_ls_abs_structure_details 'Flack H D (1983), Acta Cryst. A39, 876-881'
_refine_ls_abs_structure_Flack -0.07(9)
_refine_ls_extinction_coef none
_refine_ls_extinction_method none
_refine_ls_goodness_of_fit_ref 0.964
_refine_ls_hydrogen_treatment constr
_refine_ls_matrix_type full
_refine_ls_number_parameters 167
_refine_ls_number_reflns 2461
_refine_ls_number_restraints 0
_refine_ls_restrained_S_all 0.964
_refine_ls_R_factor_all 0.0450
_refine_ls_R_factor_gt 0.0368
_refine_ls_shift/su_max 0.001
_refine_ls_shift/su_mean 0.000
_refine_ls_structure_factor_coef Fsqd
_refine_ls_weighting_details 'calc w=1/[?^2^(Fo^2^)+(0.0226P)^2^+0.0000P] where P=(Fo^2^+2Fc^2^)/3'
_refine_ls_weighting_scheme calc
_refine_ls_wR_factor_gt 0.0730
_refine_ls_wR_factor_ref 0.0759
_reflns_number_gt 2059
_reflns_number_total 2461
_reflns_threshold_expression >2sigma(I)
_cod_data_source_file ja905007s_si_002_1.cif
_cod_data_source_block comp1
_cod_database_code 4104863

loop_
_publ_contact_author_name
_publ_contact_author_address
_publ_contact_author_email
_publ_contact_author_fax
_publ_contact_author_phone
' Atsushi Wakamiya '
; 
    Department of Chemistry, Graduate School of Science, Nagoya University, 
    Furo, Chikusa, Nagoya 464-8602, Japan
;
' wakamiya@chem.nagoya-u.ac.jp' ' +81-52-789-5750 ' ' +81-52-789-5947 '
' Shigehiro Yamaguchi '
; 
    Department of Chemistry, Graduate School of Science, Nagoya University, 
    Furo, Chikusa, Nagoya 464-8602, Japan
;
' yamaguchi@chem.nagoya-u.ac.jp' ' +81-52-789-2291 ' ' +81-52-789-5947 '

loop_
_symmetry_equiv_pos_as_xyz
'x, y, z'
'-x+1/2, -y, z+1/2'
'x+1/2, -y+1/2, -z'
'-x, y+1/2, -z+1/2'

loop_
_atom_site_label
_atom_site_type_symbol
_atom_site_fract_x
_atom_site_fract_y
_atom_site_fract_z
_atom_site_U_iso_or_equiv
_atom_site_adp_type
_atom_site_occupancy
_atom_site_symmetry_multiplicity
_atom_site_calc_flag
_atom_site_refinement_flags
S1 S -0.03670(9) 0.03024(7) 0.68495(4) 0.0291(2) Uani 1 1 d .
C6 C 0.1093(4) 0.1404(3) 0.70856(16) 0.0308(8) Uani 1 1 d .
H1 H 0.1147 0.1811 0.7602 0.037 Uiso 1 1 calc R
C5 C 0.2167(4) 0.1626(2) 0.64432(17) 0.0256(7) Uani 1 1 d .
H2 H 0.3049 0.2214 0.6468 0.031 Uiso 1 1 calc R
C1 C 0.1854(3) 0.0898(2) 0.57266(15) 0.0176(6) Uani 1 1 d .
C2 C 0.0474(3) 0.0136(2) 0.58659(14) 0.0188(6) Uani 1 1 d .
C3 C -0.0180(3) -0.0752(2) 0.52777(15) 0.0197(6) Uani 1 1 d .
C4 C 0.0163(3) -0.0742(2) 0.44385(16) 0.0191(6) Uani 1 1 d .
C7 C -0.0592(3) -0.1781(2) 0.40550(17) 0.0255(7) Uani 1 1 d .
H3 H -0.0486 -0.1945 0.3482 0.031 Uiso 1 1 calc R
C8 C -0.1468(4) -0.2508(2) 0.45728(18) 0.0327(7) Uani 1 1 d .
H4 H -0.2038 -0.3228 0.4406 0.039 Uiso 1 1 calc R
S2 S -0.14278(10) -0.19756(6) 0.55691(5) 0.0311(2) Uani 1 1 d .
B1 B 0.2771(4) 0.0743(2) 0.48601(18) 0.0179(7) Uani 1 1 d .
B2 B 0.1355(4) 0.0294(3) 0.41095(17) 0.0190(7) Uani 1 1 d .
N1 N 0.4533(3) 0.07452(17) 0.47811(12) 0.0182(5) Uani 1 1 d .
C9 C 0.5759(3) 0.1020(2) 0.54312(16) 0.0272(7) Uani 1 1 d .
H5 H 0.5151 0.1256 0.5935 0.041 Uiso 1 1 calc R
H6 H 0.6494 0.1689 0.5253 0.041 Uiso 1 1 calc R
H7 H 0.6455 0.0300 0.5542 0.041 Uiso 1 1 calc R
C10 C 0.5404(3) 0.0328(2) 0.40340(15) 0.0229(6) Uani 1 1 d .
H8 H 0.4559 0.0103 0.3616 0.034 Uiso 1 1 calc R
H9 H 0.6110 -0.0379 0.4166 0.034 Uiso 1 1 calc R
H10 H 0.6126 0.0981 0.3819 0.034 Uiso 1 1 calc R
N2 N 0.1148(3) 0.08314(18) 0.33332(12) 0.0191(5) Uani 1 1 d .
C11 C 0.2223(3) 0.1826(2) 0.30404(16) 0.0226(6) Uani 1 1 d .
H11 H 0.3074 0.2022 0.3462 0.034 Uiso 1 1 calc R
H12 H 0.1517 0.2542 0.2933 0.034 Uiso 1 1 calc R
H13 H 0.2799 0.1580 0.2530 0.034 Uiso 1 1 calc R
C12 C -0.0137(4) 0.0491(2) 0.27210(15) 0.0270(7) Uani 1 1 d .
H14 H 0.0416 0.0088 0.2253 0.041 Uiso 1 1 calc R
H15 H -0.0727 0.1221 0.2527 0.041 Uiso 1 1 calc R
H16 H -0.0961 -0.0065 0.2973 0.041 Uiso 1 1 calc R

loop_
_atom_site_aniso_label
_atom_site_aniso_U_11
_atom_site_aniso_U_22
_atom_site_aniso_U_33
_atom_site_aniso_U_23
_atom_site_aniso_U_13
_atom_site_aniso_U_12
S1 0.0288(4) 0.0380(4) 0.0206(4) 0.0065(3) 0.0050(3) 0.0108(4)
C6 0.039(2) 0.0318(17) 0.0217(16) -0.0045(13) -0.0031(14) 0.0158(15)
C5 0.0328(18) 0.0242(15) 0.0197(16) -0.0018(12) -0.0064(13) 0.0067(13)
C1 0.0201(16) 0.0168(13) 0.0160(14) 0.0020(11) -0.0036(11) 0.0056(11)
C2 0.0191(14) 0.0205(14) 0.0168(13) 0.0035(11) -0.0009(11) 0.0104(13)
C3 0.0156(14) 0.0169(13) 0.0268(16) 0.0063(11) 0.0002(12) 0.0016(11)
C4 0.0148(14) 0.0177(13) 0.0247(15) 0.0002(12) -0.0028(12) 0.0036(11)
C7 0.0173(16) 0.0248(16) 0.0343(16) 0.0012(13) -0.0076(13) 0.0003(13)
C8 0.0262(17) 0.0230(15) 0.0489(19) 0.0038(14) -0.0068(16) -0.0078(14)
S2 0.0257(4) 0.0279(4) 0.0396(5) 0.0131(3) 0.0011(4) -0.0048(4)
B1 0.0213(17) 0.0099(15) 0.0224(17) 0.0038(13) -0.0020(13) -0.0003(13)
B2 0.0183(16) 0.0171(15) 0.0216(16) -0.0049(13) 0.0033(13) 0.0046(15)
N1 0.0197(13) 0.0174(11) 0.0176(11) -0.0020(9) -0.0026(10) -0.0015(10)
C9 0.0229(17) 0.0314(17) 0.0273(16) -0.0042(13) -0.0062(13) -0.0042(13)
C10 0.0207(15) 0.0235(15) 0.0245(14) -0.0010(12) 0.0014(12) 0.0017(13)
N2 0.0167(12) 0.0226(12) 0.0179(12) -0.0028(9) -0.0010(9) 0.0005(10)
C11 0.0266(16) 0.0208(14) 0.0203(16) 0.0028(12) 0.0024(12) 0.0029(13)
C12 0.0280(17) 0.0320(16) 0.0211(15) -0.0032(12) -0.0053(12) 0.0042(14)

loop_
_atom_type_symbol
_atom_type_description
_atom_type_scat_dispersion_real
_atom_type_scat_dispersion_imag
_atom_type_scat_source
C C 0.0033 0.0016 'International Tables Vol C Tables 4.2.6.8 and 6.1.1.4'
H H 0.0000 0.0000 'International Tables Vol C Tables 4.2.6.8 and 6.1.1.4'
B B 0.0013 0.0007 'International Tables Vol C Tables 4.2.6.8 and 6.1.1.4'
N N 0.0061 0.0033 'International Tables Vol C Tables 4.2.6.8 and 6.1.1.4'
S S 0.1246 0.1234 'International Tables Vol C Tables 4.2.6.8 and 6.1.1.4'

loop_
_geom_angle_atom_site_label_1
_geom_angle_atom_site_label_2
_geom_angle_atom_site_label_3
_geom_angle
C6 S1 C2 91.42(13)
C5 C6 S1 111.8(2)
C6 C5 C1 114.4(3)
C2 C1 C5 109.9(2)
C2 C1 B1 115.7(2)
C5 C1 B1 134.3(2)
C1 C2 C3 125.0(2)
C1 C2 S1 112.50(18)
C3 C2 S1 122.5(2)
C4 C3 C2 124.5(2)
C4 C3 S2 112.54(19)
C2 C3 S2 122.88(19)
C3 C4 C7 109.8(2)
C3 C4 B2 117.0(2)
C7 C4 B2 133.0(2)
C8 C7 C4 114.6(3)
C7 C8 S2 111.8(2)
C8 S2 C3 91.15(13)
N1 B1 C1 122.2(2)
N1 B1 B2 125.4(2)
C1 B1 B2 111.2(2)
N2 B2 C4 122.9(2)
N2 B2 B1 126.0(2)
C4 B2 B1 110.8(2)
B1 N1 C9 126.3(2)
B1 N1 C10 122.7(2)
C9 N1 C10 110.7(2)
B2 N2 C11 122.8(2)
B2 N2 C12 125.4(2)
C11 N2 C12 111.8(2)

loop_
_geom_bond_atom_site_label_1
_geom_bond_atom_site_label_2
_geom_bond_distance
S1 C6 1.714(3)
S1 C2 1.734(2)
C6 C5 1.362(4)
C5 C1 1.432(4)
C1 C2 1.390(3)
C1 B1 1.587(4)
C2 C3 1.458(3)
C3 C4 1.386(3)
C3 S2 1.733(2)
C4 C7 1.431(4)
C4 B2 1.570(4)
C7 C8 1.349(4)
C8 S2 1.717(3)
B1 N1 1.391(4)
B1 B2 1.721(4)
B2 N2 1.399(3)
N1 C9 1.459(3)
N1 C10 1.464(3)
N2 C11 1.463(3)
N2 C12 1.465(3)

loop_
_geom_torsion_atom_site_label_1
_geom_torsion_atom_site_label_2
_geom_torsion_atom_site_label_3
_geom_torsion_atom_site_label_4
_geom_torsion
C2 S1 C6 C5 -0.2(2)
S1 C6 C5 C1 -0.4(3)
C6 C5 C1 C2 0.9(3)
C6 C5 C1 B1 -175.7(3)
C5 C1 C2 C3 -178.5(2)
B1 C1 C2 C3 -1.2(3)
C5 C1 C2 S1 -1.0(3)
B1 C1 C2 S1 176.29(18)
C6 S1 C2 C1 0.7(2)
C6 S1 C2 C3 178.2(2)
C1 C2 C3 C4 -18.3(4)
S1 C2 C3 C4 164.5(2)
C1 C2 C3 S2 159.5(2)
S1 C2 C3 S2 -17.7(3)
C2 C3 C4 C7 176.5(2)
S2 C3 C4 C7 -1.5(3)
C2 C3 C4 B2 0.7(4)
S2 C3 C4 B2 -177.25(19)
C3 C4 C7 C8 1.0(3)
B2 C4 C7 C8 175.9(3)
C4 C7 C8 S2 -0.1(3)
C7 C8 S2 C3 -0.6(2)
C4 C3 S2 C8 1.2(2)
C2 C3 S2 C8 -176.8(2)
C2 C1 B1 N1 -137.5(3)
C5 C1 B1 N1 38.9(4)
C2 C1 B1 B2 31.0(3)
C5 C1 B1 B2 -152.5(3)
C3 C4 B2 N2 -145.4(3)
C7 C4 B2 N2 40.1(4)
C3 C4 B2 B1 29.2(3)
C7 C4 B2 B1 -145.3(3)
N1 B1 B2 N2 -62.0(4)
C1 B1 B2 N2 129.9(3)
N1 B1 B2 C4 123.6(3)
C1 B1 B2 C4 -44.5(3)
C1 B1 N1 C9 -7.5(4)
B2 B1 N1 C9 -174.3(2)
C1 B1 N1 C10 165.4(2)
B2 B1 N1 C10 -1.5(4)
C4 B2 N2 C11 177.7(2)
B1 B2 N2 C11 4.0(4)
C4 B2 N2 C12 -2.0(4)
B1 B2 N2 C12 -175.8(2)

loop_
_cod_related_entry_id
_cod_related_entry_database
_cod_related_entry_code
1 ChemSpider 30660204
